data_7108275
loop_
_publ_author_name
'James T. Goettel'
'Praveen Chaudhary'
'Paul Hazendonk'
'Helene P. A. Mercier'
'Michael Gerken'

_publ_section_title
;
 SF4*N(C2H5)3: the first conclusively characterized SF4 adduct with an
 organic base
;
_journal_name_full Chem.Commun.
_journal_page_first 9120
_journal_paper_doi 10.1039/c2cc34578a
_journal_volume 48
_journal_year 2012
_chemical_formula_sum 'C6 H15 F4 N S'
_chemical_formula_weight 209.25
_chemical_name_systematic
;
?
;
_space_group_IT_number 2
_symmetry_cell_setting triclinic
_symmetry_space_group_name_Hall '-P 1'
_symmetry_space_group_name_H-M 'P -1'
_atom_sites_solution_hydrogens geom
_atom_sites_solution_primary direct
_atom_sites_solution_secondary difmap
_audit_creation_method SHELXL-97
_cell_angle_alpha 73.126(7)
_cell_angle_beta 80.176(7)
_cell_angle_gamma 72.901(5)
_cell_formula_units_Z 2
_cell_length_a 6.878(5)
_cell_length_b 7.761(5)
_cell_length_c 9.790(6)
_cell_measurement_temperature 153(2)
_cell_volume 475.9(5)
_computing_cell_refinement 'APEX2 (Bruker, 2006)'
_computing_data_collection 'APEX2 (Bruker, 2006)'
_computing_data_reduction 'SAINT-Plus (Bruker, 2006)'
_computing_structure_refinement 'SHELXL-97 (Sheldrick, 2008)'
_computing_structure_solution 'SHELXS-97 (Sheldrick, 2008)'
_diffrn_ambient_temperature 153(2)
_diffrn_measured_fraction_theta_full 0.981
_diffrn_measured_fraction_theta_max 0.981
_diffrn_measurement_device_type 'Bruker Smart Apex II'
_diffrn_radiation_monochromator graphite
_diffrn_radiation_source 'fine-focus sealed tube'
_diffrn_radiation_type MoK\a
_diffrn_radiation_wavelength 0.71073
_diffrn_reflns_av_R_equivalents 0.0318
_diffrn_reflns_av_sigmaI/netI 0.0485
_diffrn_reflns_limit_h_max 8
_diffrn_reflns_limit_h_min -9
_diffrn_reflns_limit_k_max 9
_diffrn_reflns_limit_k_min -10
_diffrn_reflns_limit_l_max 12
_diffrn_reflns_limit_l_min -12
_diffrn_reflns_number 5571
_diffrn_reflns_theta_full 27.73
_diffrn_reflns_theta_max 27.73
_diffrn_reflns_theta_min 2.18
_exptl_absorpt_coefficient_mu 0.351
_exptl_absorpt_correction_T_max 0.7456
_exptl_absorpt_correction_T_min 0.6855
_exptl_absorpt_correction_type multi-scan
_exptl_absorpt_process_details
;
SADABS (Sheldrick, 2004)
;
_exptl_crystal_colour plate
_exptl_crystal_density_diffrn 1.460
_exptl_crystal_density_method 'not measured'
_exptl_crystal_description colourless
_exptl_crystal_F_000 220
_exptl_crystal_size_max 0.19
_exptl_crystal_size_mid 0.10
_exptl_crystal_size_min 0.06
_refine_diff_density_max 0.317
_refine_diff_density_min -0.351
_refine_diff_density_rms 0.053
_refine_ls_extinction_method none
_refine_ls_goodness_of_fit_ref 1.017
_refine_ls_hydrogen_treatment constr
_refine_ls_matrix_type full
_refine_ls_number_parameters 112
_refine_ls_number_reflns 2185
_refine_ls_number_restraints 0
_refine_ls_restrained_S_all 1.017
_refine_ls_R_factor_all 0.0593
_refine_ls_R_factor_gt 0.0374
_refine_ls_shift/su_max 0.001
_refine_ls_shift/su_mean 0.000
_refine_ls_structure_factor_coef Fsqd
_refine_ls_weighting_details 'calc w=1/[\s^2^(Fo^2^)+(0.0413P)^2^+0.0226P] where P=(Fo^2^+2Fc^2^)/3'
_refine_ls_weighting_scheme calc
_refine_ls_wR_factor_gt 0.0814
_refine_ls_wR_factor_ref 0.0882
_reflns_number_gt 1632
_reflns_number_total 2185
_reflns_threshold_expression >2sigma(I)
_cod_data_source_file c2cc34578a.txt
_cod_data_source_block mg11031_0ma
_cod_original_sg_symbol_H-M P-1
_cod_database_code 7108275

loop_
_symmetry_equiv_pos_as_xyz
'x, y, z'
'-x, -y, -z'

loop_
_atom_site_label
_atom_site_type_symbol
_atom_site_fract_x
_atom_site_fract_y
_atom_site_fract_z
_atom_site_U_iso_or_equiv
_atom_site_adp_type
_atom_site_occupancy
_atom_site_symmetry_multiplicity
_atom_site_calc_flag
_atom_site_refinement_flags
S1 S -0.06017(7) 0.87017(7) 0.87372(5) 0.02260(14) Uani 1 1 d .
F1 F -0.10894(16) 0.68665(15) 0.87404(11) 0.0276(3) Uani 1 1 d .
F2 F -0.27564(16) 0.93842(16) 0.95865(12) 0.0355(3) Uani 1 1 d .
F3 F -0.17291(16) 0.96555(16) 0.72002(12) 0.0359(3) Uani 1 1 d .
F4 F 0.03389(17) 0.75311(16) 1.03201(11) 0.0353(3) Uani 1 1 d .
N1 N 0.2510(2) 0.7370(2) 0.74876(15) 0.0186(3) Uani 1 1 d .
C1 C 0.3313(3) 0.5416(2) 0.82981(19) 0.0241(4) Uani 1 1 d .
H1A H 0.2316 0.4711 0.8320 0.029 Uiso 1 1 calc R
H1B H 0.3394 0.5409 0.9300 0.029 Uiso 1 1 calc R
C2 C 0.5397(3) 0.4385(3) 0.7727(2) 0.0334(5) Uani 1 1 d .
H2A H 0.5350 0.4382 0.6733 0.050 Uiso 1 1 calc R
H2B H 0.5757 0.3099 0.8317 0.050 Uiso 1 1 calc R
H2C H 0.6426 0.5012 0.7764 0.050 Uiso 1 1 calc R
C3 C 0.3823(3) 0.8521(3) 0.7595(2) 0.0255(4) Uani 1 1 d .
H3A H 0.5221 0.8020 0.7178 0.031 Uiso 1 1 calc R
H3B H 0.3902 0.8389 0.8622 0.031 Uiso 1 1 calc R
C4 C 0.3129(3) 1.0574(3) 0.6862(2) 0.0329(5) Uani 1 1 d .
H4A H 0.3217 1.0740 0.5824 0.049 Uiso 1 1 calc R
H4B H 0.4009 1.1239 0.7071 0.049 Uiso 1 1 calc R
H4C H 0.1713 1.1074 0.7216 0.049 Uiso 1 1 calc R
C5 C 0.2305(3) 0.7542(3) 0.59760(19) 0.0252(4) Uani 1 1 d .
H5A H 0.3691 0.7268 0.5469 0.030 Uiso 1 1 calc R
H5B H 0.1606 0.8852 0.5534 0.030 Uiso 1 1 calc R
C6 C 0.1149(3) 0.6290(3) 0.5736(2) 0.0334(5) Uani 1 1 d .
H6A H 0.1902 0.4984 0.6076 0.050 Uiso 1 1 calc R
H6B H 0.1003 0.6567 0.4711 0.050 Uiso 1 1 calc R
H6C H -0.0207 0.6506 0.6266 0.050 Uiso 1 1 calc R

loop_
_atom_site_aniso_label
_atom_site_aniso_U_11
_atom_site_aniso_U_22
_atom_site_aniso_U_33
_atom_site_aniso_U_23
_atom_site_aniso_U_13
_atom_site_aniso_U_12
S1 0.0202(2) 0.0230(3) 0.0238(3) -0.00603(19) -0.00063(18) -0.00507(18)
F1 0.0268(6) 0.0289(6) 0.0300(6) -0.0075(5) 0.0031(5) -0.0148(5)
F2 0.0232(6) 0.0405(7) 0.0390(7) -0.0151(6) 0.0078(5) -0.0036(5)
F3 0.0278(6) 0.0408(7) 0.0303(7) 0.0007(5) -0.0077(5) -0.0026(5)
F4 0.0356(7) 0.0459(8) 0.0228(6) -0.0102(5) -0.0048(5) -0.0054(6)
N1 0.0205(8) 0.0185(8) 0.0174(8) -0.0025(6) -0.0040(6) -0.0067(6)
C1 0.0263(10) 0.0221(10) 0.0216(10) -0.0024(8) -0.0062(8) -0.0038(8)
C2 0.0311(11) 0.0275(11) 0.0386(12) -0.0098(10) -0.0055(9) -0.0004(9)
C3 0.0219(10) 0.0277(11) 0.0312(11) -0.0095(9) -0.0033(8) -0.0104(8)
C4 0.0302(11) 0.0271(11) 0.0428(13) -0.0066(10) 0.0012(10) -0.0143(9)
C5 0.0251(10) 0.0307(11) 0.0187(9) -0.0047(8) -0.0035(8) -0.0065(8)
C6 0.0343(12) 0.0438(13) 0.0283(11) -0.0147(10) -0.0071(9) -0.0119(10)

loop_
_atom_type_symbol
_atom_type_description
_atom_type_scat_dispersion_real
_atom_type_scat_dispersion_imag
_atom_type_scat_source
C C 0.0033 0.0016 'International Tables Vol C Tables 4.2.6.8 and 6.1.1.4'
H H 0.0000 0.0000 'International Tables Vol C Tables 4.2.6.8 and 6.1.1.4'
F F 0.0171 0.0103 'International Tables Vol C Tables 4.2.6.8 and 6.1.1.4'
S S 0.1246 0.1234 'International Tables Vol C Tables 4.2.6.8 and 6.1.1.4'
N N 0.0061 0.0033 'International Tables Vol C Tables 4.2.6.8 and 6.1.1.4'

loop_
_geom_angle_atom_site_label_1
_geom_angle_atom_site_label_2
_geom_angle_atom_site_label_3
_geom_angle
F1 S1 F2 91.80(7)
F1 S1 F4 86.26(7)
F2 S1 F4 88.63(7)
F1 S1 F3 86.47(7)
F2 S1 F3 88.62(7)
F4 S1 F3 172.13(6)
F1 S1 N1 81.75(6)
F2 S1 N1 173.54(6)
F4 S1 N1 90.74(7)
F3 S1 N1 91.16(7)
C5 N1 C3 110.82(14)
C5 N1 C1 112.84(15)
C3 N1 C1 109.70(15)
C5 N1 S1 113.18(11)
C3 N1 S1 100.94(12)
C1 N1 S1 108.69(10)
N1 C1 C2 116.20(15)
N1 C1 H1A 108.2
C2 C1 H1A 108.2
N1 C1 H1B 108.2
C2 C1 H1B 108.2
H1A C1 H1B 107.4
C1 C2 H2A 109.5
C1 C2 H2B 109.5
H2A C2 H2B 109.5
C1 C2 H2C 109.5
H2A C2 H2C 109.5
H2B C2 H2C 109.5
N1 C3 C4 115.37(16)
N1 C3 H3A 108.4
C4 C3 H3A 108.4
N1 C3 H3B 108.4
C4 C3 H3B 108.4
H3A C3 H3B 107.5
C3 C4 H4A 109.5
C3 C4 H4B 109.5
H4A C4 H4B 109.5
C3 C4 H4C 109.5
H4A C4 H4C 109.5
H4B C4 H4C 109.5
N1 C5 C6 115.33(15)
N1 C5 H5A 108.4
C6 C5 H5A 108.4
N1 C5 H5B 108.4
C6 C5 H5B 108.4
H5A C5 H5B 107.5
C5 C6 H6A 109.5
C5 C6 H6B 109.5
H6A C6 H6B 109.5
C5 C6 H6C 109.5
H6A C6 H6C 109.5
H6B C6 H6C 109.5

loop_
_geom_bond_atom_site_label_1
_geom_bond_atom_site_label_2
_geom_bond_distance
S1 F1 1.5555(14)
S1 F2 1.5943(14)
S1 F4 1.6807(14)
S1 F3 1.6815(14)
S1 N1 2.3844(19)
N1 C5 1.474(2)
N1 C3 1.479(2)
N1 C1 1.480(2)
C1 C2 1.523(3)
C1 H1A 0.9900
C1 H1B 0.9900
C2 H2A 0.9800
C2 H2B 0.9800
C2 H2C 0.9800
C3 C4 1.512(3)
C3 H3A 0.9900
C3 H3B 0.9900
C4 H4A 0.9800
C4 H4B 0.9800
C4 H4C 0.9800
C5 C6 1.511(3)
C5 H5A 0.9900
C5 H5B 0.9900
C6 H6A 0.9800
C6 H6B 0.9800
C6 H6C 0.9800
